data_7229417
loop_
_publ_author_name
'Bao, Xinjian'
'Liu, Xiaoyang'
'Liu, Xi'

_publ_section_title
;
 High-pressure synthesis, crystal structure and photoluminescence
 properties of a new terbium silicate: Na2Tb1.08Ca2.92Si6O18H0.8
;
_journal_issue 79
_journal_name_full 'RSC Adv.'
_journal_page_first 50195
_journal_paper_doi 10.1039/C7RA10182A
_journal_volume 7
_journal_year 2017
_chemical_formula_sum 'Ca2.92 H0.8 Na2 O18 Si6 Tb1.08'
_chemical_formula_weight 792.2
_chemical_name_systematic
; 
 ? 
;
_space_group_IT_number 2
_symmetry_cell_setting triclinic
_symmetry_space_group_name_Hall '-P 1'
_symmetry_space_group_name_H-M 'P -1'
_atom_sites_solution_hydrogens geom
_atom_sites_solution_primary direct
_atom_sites_solution_secondary difmap
_audit_creation_method SHELXL-97
_audit_update_record
;
2017-09-12 deposited with the CCDC.
2017-10-23 downloaded from the CCDC.
;
_cell_angle_alpha 102.381(5)
_cell_angle_beta 95.387(6)
_cell_angle_gamma 90.552(6)
_cell_formula_units_Z 1
_cell_length_a 7.056(3)
_cell_length_b 7.075(3)
_cell_length_c 8.029(3)
_cell_measurement_reflns_used 1416
_cell_measurement_temperature 296(2)
_cell_measurement_theta_max 25.34
_cell_measurement_theta_min 2.61
_cell_volume 389.6(3)
_computing_structure_refinement 'SHELXL-97 (Sheldrick, 2008)'
_computing_structure_solution 'SHELXS-97 (Sheldrick, 2008)'
_diffrn_ambient_temperature 296(2)
_diffrn_measured_fraction_theta_full 0.992
_diffrn_measured_fraction_theta_max 0.992
_diffrn_measurement_device_type 'Bruker Smart Apex II Quazar CCD'
_diffrn_radiation_monochromator graphite
_diffrn_radiation_source 'fine-focus sealed tube'
_diffrn_radiation_type MoK\a
_diffrn_radiation_wavelength 0.71073
_diffrn_reflns_av_R_equivalents 0.0109
_diffrn_reflns_av_sigmaI/netI 0.0203
_diffrn_reflns_limit_h_max 8
_diffrn_reflns_limit_h_min -3
_diffrn_reflns_limit_k_max 8
_diffrn_reflns_limit_k_min -8
_diffrn_reflns_limit_l_max 9
_diffrn_reflns_limit_l_min -9
_diffrn_reflns_number 2059
_diffrn_reflns_theta_full 25.34
_diffrn_reflns_theta_max 25.34
_diffrn_reflns_theta_min 2.61
_exptl_absorpt_coefficient_mu 6.478
_exptl_absorpt_correction_T_max 0.723
_exptl_absorpt_correction_T_min 0.542
_exptl_absorpt_correction_type multi-scans
_exptl_absorpt_process_details SADABS
_exptl_crystal_colour colourless
_exptl_crystal_density_diffrn 3.377
_exptl_crystal_density_method 'not measured'
_exptl_crystal_description block
_exptl_crystal_F_000 380
_exptl_crystal_size_max 0.1
_exptl_crystal_size_mid 0.08
_exptl_crystal_size_min 0.05
_refine_diff_density_max 0.898
_refine_diff_density_min -0.978
_refine_diff_density_rms 0.212
_refine_ls_extinction_method none
_refine_ls_goodness_of_fit_ref 1.015
_refine_ls_hydrogen_treatment mixed
_refine_ls_matrix_type full
_refine_ls_number_parameters 141
_refine_ls_number_reflns 1416
_refine_ls_number_restraints 1
_refine_ls_restrained_S_all 1.014
_refine_ls_R_factor_all 0.0506
_refine_ls_R_factor_gt 0.0502
_refine_ls_shift/su_max 0.000
_refine_ls_shift/su_mean 0.000
_refine_ls_structure_factor_coef Fsqd
_refine_ls_weighting_details 'calc w=1/[\s^2^(Fo^2^)+(0.0000P)^2^+19.9119P] where P=(Fo^2^+2Fc^2^)/3'
_refine_ls_weighting_scheme calc
_refine_ls_wR_factor_gt 0.1186
_refine_ls_wR_factor_ref 0.1188
_reflns_number_gt 1399
_reflns_number_total 1416
_reflns_threshold_expression >2sigma(I)
_cod_data_source_file c7ra10182a2.cif
_cod_data_source_block 92-4-15r2
_cod_original_cell_volume 389.6(2)
_cod_original_sg_symbol_H-M P-1
_cod_database_code 7229417

loop_
_symmetry_equiv_pos_as_xyz
'x, y, z'
'-x, -y, -z'

loop_
_atom_site_label
_atom_site_type_symbol
_atom_site_fract_x
_atom_site_fract_y
_atom_site_fract_z
_atom_site_U_iso_or_equiv
_atom_site_adp_type
_atom_site_occupancy
_atom_site_symmetry_multiplicity
_atom_site_calc_flag
_atom_site_refinement_flags
Ca1 Ca 0.14025(19) 0.5793(2) 0.34642(17) 0.0097(3) Uani 0.875 1 d P
Tb1 Tb 0.14025(19) 0.5793(2) 0.34642(17) 0.0097(3) Uani 0.125 1 d P
Ca2 Ca 0.14971(11) 0.09669(12) 0.35501(10) 0.0086(2) Uani 0.585 1 d P
Tb2 Tb 0.14971(11) 0.09669(12) 0.35501(10) 0.0086(2) Uani 0.415 1 d P
Na1 Na 0.3399(7) 0.7641(7) 0.0599(6) 0.0277(10) Uani 1 1 d .
H1 H 0.5253 0.6903 0.4030 0.033 Uiso 0.4 1 d PRD
O1 O 0.4533(11) 0.6391(12) 0.3150(11) 0.0234(17) Uani 1 1 d D
O2 O 0.0495(9) 0.8004(11) 0.1679(9) 0.0158(15) Uani 1 1 d .
O3 O 0.1380(11) 0.2803(10) 0.1485(9) 0.0183(16) Uani 1 1 d .
O4 O 0.1841(10) 0.3941(11) 0.5623(9) 0.0195(16) Uani 1 1 d .
O5 O 0.1760(11) -0.1121(12) 0.5664(9) 0.0239(17) Uani 1 1 d .
O6 O 0.2802(10) 0.0387(10) 0.8981(9) 0.0170(15) Uani 1 1 d .
O7 O 0.5420(10) -0.0161(11) 0.6808(10) 0.0191(16) Uani 1 1 d .
O8 O 0.3802(10) -0.3082(10) 0.7695(9) 0.0176(15) Uani 1 1 d .
O9 O 0.2783(11) -0.5921(10) 0.8952(9) 0.0188(16) Uani 1 1 d .
Si1 Si 0.3415(4) -0.0983(4) 0.7197(3) 0.0103(5) Uani 1 1 d .
Si2 Si 0.3415(4) -0.5400(4) 0.7176(4) 0.0128(6) Uani 1 1 d .
Si3 Si -0.1509(4) 0.7670(4) 0.0531(3) 0.0110(6) Uani 1 1 d .

loop_
_atom_site_aniso_label
_atom_site_aniso_U_11
_atom_site_aniso_U_22
_atom_site_aniso_U_33
_atom_site_aniso_U_23
_atom_site_aniso_U_13
_atom_site_aniso_U_12
Ca1 0.0107(7) 0.0097(7) 0.0088(7) 0.0029(5) -0.0001(5) -0.0031(5)
Tb1 0.0107(7) 0.0097(7) 0.0088(7) 0.0029(5) -0.0001(5) -0.0031(5)
Ca2 0.0088(4) 0.0082(4) 0.0086(4) 0.0012(3) 0.0008(3) 0.0000(3)
Tb2 0.0088(4) 0.0082(4) 0.0086(4) 0.0012(3) 0.0008(3) 0.0000(3)
Na1 0.027(2) 0.042(3) 0.016(2) 0.008(2) 0.0069(18) 0.001(2)
O1 0.013(4) 0.025(4) 0.031(5) 0.003(3) 0.006(3) 0.004(3)
O2 0.007(3) 0.026(4) 0.013(4) 0.002(3) -0.001(3) 0.004(3)
O3 0.029(4) 0.017(4) 0.010(3) 0.003(3) 0.008(3) 0.003(3)
O4 0.018(4) 0.023(4) 0.018(4) 0.009(3) -0.001(3) -0.001(3)
O5 0.023(4) 0.033(5) 0.012(4) 0.000(3) -0.004(3) -0.002(3)
O6 0.016(4) 0.020(4) 0.015(4) 0.002(3) 0.002(3) 0.004(3)
O7 0.016(4) 0.022(4) 0.022(4) 0.009(3) 0.006(3) 0.001(3)
O8 0.020(4) 0.014(4) 0.018(4) 0.006(3) -0.003(3) 0.002(3)
O9 0.024(4) 0.017(4) 0.016(4) 0.004(3) 0.004(3) -0.006(3)
Si1 0.0097(12) 0.0118(13) 0.0102(13) 0.0039(10) 0.0011(10) 0.0012(10)
Si2 0.0134(13) 0.0113(13) 0.0147(14) 0.0051(10) 0.0016(10) 0.0000(10)
Si3 0.0123(13) 0.0109(13) 0.0102(13) 0.0039(10) 0.0001(10) -0.0003(10)

loop_
_atom_type_symbol
_atom_type_description
_atom_type_scat_dispersion_real
_atom_type_scat_dispersion_imag
_atom_type_scat_source
O O 0.0106 0.0060 'International Tables Vol C Tables 4.2.6.8 and 6.1.1.4'
Na Na 0.0362 0.0249 'International Tables Vol C Tables 4.2.6.8 and 6.1.1.4'
Si Si 0.0817 0.0704 'International Tables Vol C Tables 4.2.6.8 and 6.1.1.4'
Tb Tb -0.1723 4.1537 'International Tables Vol C Tables 4.2.6.8 and 6.1.1.4'
H H 0.0000 0.0000 'International Tables Vol C Tables 4.2.6.8 and 6.1.1.4'
Ca Ca 0.2262 0.3064 'International Tables Vol C Tables 4.2.6.8 and 6.1.1.4'

loop_
_geom_angle_atom_site_label_1
_geom_angle_atom_site_label_2
_geom_angle_atom_site_label_3
_geom_angle
_geom_angle_site_symmetry_1
_geom_angle_site_symmetry_3
O1 Ca1 O3 91.3(3) . .
O1 Ca1 O4 99.1(3) . .
O3 Ca1 O4 85.9(3) . .
O1 Ca1 O2 89.2(3) . .
O3 Ca1 O2 102.8(2) . .
O4 Ca1 O2 167.9(3) . .
O1 Ca1 O4 163.5(3) . 2_566
O3 Ca1 O4 105.1(3) . 2_566
O4 Ca1 O4 82.4(3) . 2_566
O2 Ca1 O4 87.1(2) . 2_566
O1 Ca1 O5 84.1(3) . 1_565
O3 Ca1 O5 174.2(3) . 1_565
O4 Ca1 O5 91.3(3) . 1_565
O2 Ca1 O5 80.8(3) . 1_565
O4 Ca1 O5 79.5(3) 2_566 1_565
O1 Ca1 Na1 48.5(2) . .
O3 Ca1 Na1 86.3(2) . .
O4 Ca1 Na1 146.4(2) . .
O2 Ca1 Na1 44.16(18) . .
O4 Ca1 Na1 131.14(19) 2_566 .
O5 Ca1 Na1 93.4(2) 1_565 .
O1 Ca1 Si2 162.7(2) . 2_556
O3 Ca1 Si2 86.0(2) . 2_556
O4 Ca1 Si2 97.76(19) . 2_556
O2 Ca1 Si2 74.79(17) . 2_556
O4 Ca1 Si2 25.52(18) 2_566 2_556
O5 Ca1 Si2 99.39(19) 1_565 2_556
Na1 Ca1 Si2 114.24(10) . 2_556
O1 Ca1 Ca2 100.6(2) . .
O3 Ca1 Ca2 42.18(17) . .
O4 Ca1 Ca2 43.92(19) . .
O2 Ca1 Ca2 143.12(18) . .
O4 Ca1 Ca2 91.87(18) 2_566 .
O5 Ca1 Ca2 135.18(19) 1_565 .
Na1 Ca1 Ca2 123.16(10) . .
Si2 Ca1 Ca2 88.87(6) 2_556 .
O1 Ca1 Si2 81.7(2) . 1_565
O3 Ca1 Si2 101.80(19) . 1_565
O4 Ca1 Si2 23.37(18) . 1_565
O2 Ca1 Si2 153.93(18) . 1_565
O4 Ca1 Si2 94.66(18) 2_566 1_565
O5 Ca1 Si2 74.00(19) 1_565 1_565
Na1 Ca1 Si2 129.97(10) . 1_565
Si2 Ca1 Si2 115.53(6) 2_556 1_565
Ca2 Ca1 Si2 62.90(5) . 1_565
O1 Ca1 Si3 109.7(2) . .
O3 Ca1 Si3 90.02(19) . .
O4 Ca1 Si3 151.04(19) . .
O2 Ca1 Si3 23.76(17) . .
O4 Ca1 Si3 71.00(18) 2_566 .
O5 Ca1 Si3 94.93(19) 1_565 .
Na1 Ca1 Si3 61.49(10) . .
Si2 Ca1 Si3 53.32(7) 2_556 .
Ca2 Ca1 Si3 123.81(6) . .
Si2 Ca1 Si3 163.56(8) 1_565 .
O7 Ca2 O3 92.8(3) 2_656 .
O7 Ca2 O2 88.9(3) 2_656 1_545
O3 Ca2 O2 96.5(3) . 1_545
O7 Ca2 O4 102.7(3) 2_656 .
O3 Ca2 O4 87.0(2) . .
O2 Ca2 O4 167.7(2) 1_545 .
O7 Ca2 O5 164.7(3) 2_656 2_556
O3 Ca2 O5 102.0(3) . 2_556
O2 Ca2 O5 85.6(2) 1_545 2_556
O4 Ca2 O5 82.2(3) . 2_556
O7 Ca2 O5 84.3(3) 2_656 .
O3 Ca2 O5 176.6(3) . .
O2 Ca2 O5 81.8(3) 1_545 .
O4 Ca2 O5 95.3(3) . .
O5 Ca2 O5 80.8(3) 2_556 .
O7 Ca2 Na1 48.3(2) 2_656 1_545
O3 Ca2 Na1 84.4(2) . 1_545
O2 Ca2 Na1 43.21(18) 1_545 1_545
O4 Ca2 Na1 149.0(2) . 1_545
O5 Ca2 Na1 128.7(2) 2_556 1_545
O5 Ca2 Na1 92.4(2) . 1_545
O7 Ca2 Ca1 104.26(19) 2_656 .
O3 Ca2 Ca1 43.21(18) . .
O2 Ca2 Ca1 137.07(18) 1_545 .
O4 Ca2 Ca1 44.05(18) . .
O5 Ca2 Ca1 89.4(2) 2_556 .
O5 Ca2 Ca1 139.29(18) . .
Na1 Ca2 Ca1 123.32(9) 1_545 .
O7 Ca2 Si1 160.2(2) 2_656 2_556
O3 Ca2 Si1 83.1(2) . 2_556
O2 Ca2 Si1 72.45(17) 1_545 2_556
O4 Ca2 Si1 96.42(18) . 2_556
O5 Ca2 Si1 24.46(18) 2_556 2_556
O5 Ca2 Si1 99.13(19) . 2_556
Na1 Ca2 Si1 111.91(10) 1_545 2_556
Ca1 Ca2 Si1 85.94(5) . 2_556
O7 Ca2 Si3 108.6(2) 2_656 1_545
O3 Ca2 Si3 85.15(19) . 1_545
O2 Ca2 Si3 22.26(17) 1_545 1_545
O4 Ca2 Si3 148.07(19) . 1_545
O5 Ca2 Si3 69.36(18) 2_556 1_545
O5 Ca2 Si3 94.13(18) . 1_545
Na1 Ca2 Si3 60.49(10) 1_545 1_545
Ca1 Ca2 Si3 119.19(6) . 1_545
Si1 Ca2 Si3 51.91(6) 2_556 1_545
O7 Ca2 Si2 86.1(2) 2_656 1_565
O3 Ca2 Si2 98.86(19) . 1_565
O2 Ca2 Si2 164.09(18) 1_545 1_565
O4 Ca2 Si2 19.90(18) . 1_565
O5 Ca2 Si2 95.27(18) 2_556 1_565
O5 Ca2 Si2 82.70(19) . 1_565
Na1 Ca2 Si2 134.45(10) 1_545 1_565
Ca1 Ca2 Si2 58.83(5) . 1_565
Si1 Ca2 Si2 113.58(7) 2_556 1_565
Si3 Ca2 Si2 164.63(7) 1_545 1_565
O2 Na1 O8 124.2(3) . 1_564
O2 Na1 O1 87.3(3) . .
O8 Na1 O1 136.9(3) 1_564 .
O2 Na1 O7 85.3(3) . 2_666
O8 Na1 O7 137.5(3) 1_564 2_666
O1 Na1 O7 64.7(3) . 2_666
O2 Na1 O6 92.3(3) . 1_564
O8 Na1 O6 63.4(3) 1_564 1_564
O1 Na1 O6 152.8(3) . 1_564
O7 Na1 O6 88.1(3) 2_666 1_564
O2 Na1 O9 96.1(3) . 1_564
O8 Na1 O9 62.4(3) 1_564 1_564
O1 Na1 O9 88.0(3) . 1_564
O7 Na1 O9 152.6(3) 2_666 1_564
O6 Na1 O9 119.1(3) 1_564 1_564
O2 Na1 O6 140.5(3) . 2_666
O8 Na1 O6 85.1(3) 1_564 2_666
O1 Na1 O6 85.9(3) . 2_666
O7 Na1 O6 56.8(2) 2_666 2_666
O6 Na1 O6 77.2(3) 1_564 2_666
O9 Na1 O6 122.5(3) 1_564 2_666
O2 Na1 O9 143.2(3) . 2_656
O8 Na1 O9 85.2(3) 1_564 2_656
O1 Na1 O9 56.6(2) . 2_656
O7 Na1 O9 85.1(3) 2_666 2_656
O6 Na1 O9 122.8(3) 1_564 2_656
O9 Na1 O9 77.5(3) 1_564 2_656
O6 Na1 O9 52.1(2) 2_666 2_656
O2 Na1 Si1 112.2(2) . 1_564
O8 Na1 Si1 31.30(19) 1_564 1_564
O1 Na1 Si1 160.5(3) . 1_564
O7 Na1 Si1 113.9(2) 2_666 1_564
O6 Na1 Si1 32.15(17) 1_564 1_564
O9 Na1 Si1 91.1(2) 1_564 1_564
O6 Na1 Si1 78.20(18) 2_666 1_564
O9 Na1 Si1 104.2(2) 2_656 1_564
O2 Na1 Si2 114.7(3) . 1_564
O8 Na1 Si2 30.52(19) 1_564 1_564
O1 Na1 Si2 113.6(3) . 1_564
O7 Na1 Si2 160.0(3) 2_666 1_564
O6 Na1 Si2 91.3(2) 1_564 1_564
O9 Na1 Si2 31.98(17) 1_564 1_564
O6 Na1 Si2 103.6(2) 2_666 1_564
O9 Na1 Si2 78.47(19) 2_656 1_564
Si1 Na1 Si2 60.46(11) 1_564 1_564
O2 Na1 Ca1 46.6(2) . .
O8 Na1 Ca1 140.1(3) 1_564 .
O1 Na1 Ca1 44.05(19) . .
O7 Na1 Ca1 82.2(2) 2_666 .
O6 Na1 Ca1 138.1(2) 1_564 .
O9 Na1 Ca1 79.1(2) 1_564 .
O6 Na1 Ca1 127.1(2) 2_666 .
O9 Na1 Ca1 96.94(19) 2_656 .
Si1 Na1 Ca1 154.24(17) 1_564 .
Si2 Na1 Ca1 110.78(16) 1_564 .
Si2 O1 Ca1 144.6(5) 2_656 .
Si2 O1 Na1 108.2(4) 2_656 .
Ca1 O1 Na1 87.4(3) . .
Si3 O2 Na1 124.3(4) . .
Si3 O2 Tb2 123.8(4) . 1_565
Na1 O2 Tb2 92.0(3) . 1_565
Si3 O2 Ca2 123.8(4) . 1_565
Na1 O2 Ca2 92.0(3) . 1_565
Tb2 O2 Ca2 0.00(5) 1_565 1_565
Si3 O2 Ca1 119.2(4) . .
Na1 O2 Ca1 89.3(3) . .
Tb2 O2 Ca1 100.2(3) 1_565 .
Ca2 O2 Ca1 100.2(3) 1_565 .
Si3 O3 Ca2 134.4(4) 2_565 .
Si3 O3 Ca1 130.6(4) 2_565 .
Ca2 O3 Ca1 94.6(3) . .
Si2 O4 Ca2 129.2(4) 1_565 .
Si2 O4 Ca1 119.7(4) 1_565 .
Ca2 O4 Ca1 92.0(3) . .
Si2 O4 Ca1 112.2(4) 1_565 2_566
Ca2 O4 Ca1 100.3(3) . 2_566
Ca1 O4 Ca1 97.6(3) . 2_566
Si2 O4 Tb1 112.2(4) 1_565 2_566
Ca2 O4 Tb1 100.3(3) . 2_566
Ca1 O4 Tb1 97.6(3) . 2_566
Ca1 O4 Tb1 0.000(18) 2_566 2_566
Si1 O5 Tb2 116.5(4) . 2_556
Si1 O5 Ca2 116.5(4) . 2_556
Tb2 O5 Ca2 0.00(4) 2_556 2_556
Si1 O5 Ca2 125.9(4) . .
Tb2 O5 Ca2 99.2(3) 2_556 .
Ca2 O5 Ca2 99.2(3) 2_556 .
Si1 O5 Ca1 117.2(4) . 1_545
Tb2 O5 Ca1 98.1(3) 2_556 1_545
Ca2 O5 Ca1 98.1(3) 2_556 1_545
Ca2 O5 Ca1 94.5(3) . 1_545
Si1 O5 Tb1 117.2(4) . 1_545
Tb2 O5 Tb1 98.1(3) 2_556 1_545
Ca2 O5 Tb1 98.1(3) 2_556 1_545
Ca2 O5 Tb1 94.5(3) . 1_545
Ca1 O5 Tb1 0.00(4) 1_545 1_545
Si1 O6 Si3 135.4(5) . 2_566
Si1 O6 Na1 91.4(3) . 1_546
Si3 O6 Na1 129.2(4) 2_566 1_546
Si1 O6 Na1 87.8(3) . 2_666
Si3 O6 Na1 98.3(3) 2_566 2_666
Na1 O6 Na1 102.8(3) 1_546 2_666
Si1 O7 Tb2 143.0(4) . 2_656
Si1 O7 Ca2 143.0(4) . 2_656
Tb2 O7 Ca2 0.00(6) 2_656 2_656
Si1 O7 Na1 106.5(4) . 2_666
Tb2 O7 Na1 88.7(3) 2_656 2_666
Ca2 O7 Na1 88.7(3) 2_656 2_666
Si2 O8 Si1 147.1(5) . .
Si2 O8 Na1 102.6(4) . 1_546
Si1 O8 Na1 101.2(4) . 1_546
Si2 O9 Si3 136.4(5) . 2_556
Si2 O9 Na1 91.4(3) . 1_546
Si3 O9 Na1 128.8(4) 2_556 1_546
Si2 O9 Na1 87.9(3) . 2_656
Si3 O9 Na1 97.1(3) 2_556 2_656
Na1 O9 Na1 102.5(3) 1_546 2_656
O5 Si1 O7 113.8(4) . .
O5 Si1 O8 112.2(4) . .
O7 Si1 O8 107.2(4) . .
O5 Si1 O6 111.1(4) . .
O7 Si1 O6 108.1(4) . .
O8 Si1 O6 103.8(4) . .
O5 Si1 Na1 129.8(3) . 1_546
O7 Si1 Na1 116.2(3) . 1_546
O8 Si1 Na1 47.5(3) . 1_546
O6 Si1 Na1 56.4(3) . 1_546
O5 Si1 Na1 136.7(3) . 2_666
O7 Si1 Na1 46.0(3) . 2_666
O8 Si1 Na1 110.7(3) . 2_666
O6 Si1 Na1 62.7(3) . 2_666
Na1 Si1 Na1 84.79(14) 1_546 2_666
O5 Si1 Ca2 39.0(3) . 2_556
O7 Si1 Ca2 146.4(3) . 2_556
O8 Si1 Ca2 103.3(3) . 2_556
O6 Si1 Ca2 77.4(3) . 2_556
Na1 Si1 Ca2 94.75(11) 1_546 2_556
Na1 Si1 Ca2 132.10(12) 2_666 2_556
O5 Si1 Ca1 39.0(3) . 1_545
O7 Si1 Ca1 108.4(3) . 1_545
O8 Si1 Ca1 78.4(3) . 1_545
O6 Si1 Ca1 140.8(3) . 1_545
Na1 Si1 Ca1 116.70(13) 1_546 1_545
Na1 Si1 Ca1 153.89(11) 2_666 1_545
Ca2 Si1 Ca1 64.36(5) 2_556 1_545
O4 Si2 O8 113.4(4) 1_545 .
O4 Si2 O1 113.5(4) 1_545 2_656
O8 Si2 O1 107.2(4) . 2_656
O4 Si2 O9 112.1(4) 1_545 .
O8 Si2 O9 103.3(4) . .
O1 Si2 O9 106.6(4) 2_656 .
O4 Si2 Na1 131.7(3) 1_545 1_546
O8 Si2 Na1 46.8(3) . 1_546
O1 Si2 Na1 114.6(3) 2_656 1_546
O9 Si2 Na1 56.6(3) . 1_546
O4 Si2 Na1 135.6(3) 1_545 2_656
O8 Si2 Na1 110.4(3) . 2_656
O1 Si2 Na1 44.3(3) 2_656 2_656
O9 Si2 Na1 62.8(3) . 2_656
Na1 Si2 Na1 84.72(15) 1_546 2_656
O4 Si2 Ca1 42.3(3) 1_545 2_556
O8 Si2 Ca1 102.6(3) . 2_556
O1 Si2 Ca1 148.4(3) 2_656 2_556
O9 Si2 Ca1 76.0(3) . 2_556
Na1 Si2 Ca1 93.39(11) 1_546 2_556
Na1 Si2 Ca1 131.55(12) 2_656 2_556
O4 Si2 Tb1 42.3(3) 1_545 2_556
O8 Si2 Tb1 102.6(3) . 2_556
O1 Si2 Tb1 148.4(3) 2_656 2_556
O9 Si2 Tb1 76.0(3) . 2_556
Na1 Si2 Tb1 93.39(11) 1_546 2_556
Na1 Si2 Tb1 131.55(12) 2_656 2_556
Ca1 Si2 Tb1 0.00(5) 2_556 2_556
O4 Si2 Ca1 36.9(3) 1_545 1_545
O8 Si2 Ca1 81.0(3) . 1_545
O1 Si2 Ca1 109.9(3) 2_656 1_545
O9 Si2 Ca1 140.1(3) . 1_545
Na1 Si2 Ca1 118.34(12) 1_546 1_545
Na1 Si2 Ca1 153.32(12) 2_656 1_545
Ca1 Si2 Ca1 64.47(6) 2_556 1_545
Tb1 Si2 Ca1 64.47(6) 2_556 1_545
O4 Si2 Ca2 30.9(3) 1_545 1_545
O8 Si2 Ca2 139.1(3) . 1_545
O1 Si2 Ca2 86.0(3) 2_656 1_545
O9 Si2 Ca2 109.8(3) . 1_545
Na1 Si2 Ca2 157.17(13) 1_546 1_545
Na1 Si2 Ca2 105.85(11) 2_656 1_545
Ca1 Si2 Ca2 64.34(6) 2_556 1_545
Tb1 Si2 Ca2 64.34(6) 2_556 1_545
Ca1 Si2 Ca2 58.26(6) 1_545 1_545
O3 Si3 O2 115.2(4) 2_565 .
O3 Si3 O6 108.1(4) 2_565 2_566
O2 Si3 O6 109.5(4) . 2_566
O3 Si3 O9 109.4(4) 2_565 2_556
O2 Si3 O9 110.1(4) . 2_556
O6 Si3 O9 104.0(4) 2_566 2_556
O3 Si3 Na1 82.0(3) 2_565 .
O2 Si3 Na1 33.2(3) . .
O6 Si3 Na1 125.8(3) 2_566 .
O9 Si3 Na1 123.0(3) 2_556 .
O3 Si3 Ca1 125.1(3) 2_565 .
O2 Si3 Ca1 37.0(3) . .
O6 Si3 Ca1 124.8(3) 2_566 .
O9 Si3 Ca1 73.4(3) 2_556 .
Na1 Si3 Ca1 56.80(9) . .
O3 Si3 Ca2 125.2(3) 2_565 1_565
O2 Si3 Ca2 34.0(3) . 1_565
O6 Si3 Ca2 75.7(3) 2_566 1_565
O9 Si3 Ca2 122.9(3) 2_556 1_565
Na1 Si3 Ca2 57.43(9) . 1_565
Ca1 Si3 Ca2 63.00(6) . 1_565
O3 Si3 Ca1 29.8(3) 2_565 2_565
O2 Si3 Ca1 113.8(3) . 2_565
O6 Si3 Ca1 130.2(3) 2_566 2_565
O9 Si3 Ca1 83.3(3) 2_556 2_565
Na1 Si3 Ca1 84.13(10) . 2_565
Ca1 Si3 Ca1 104.72(8) . 2_565
Ca2 Si3 Ca1 140.65(9) 1_565 2_565
O3 Si3 Ca2 27.2(3) 2_565 2_565
O2 Si3 Ca2 114.4(3) . 2_565
O6 Si3 Ca2 83.8(3) 2_566 2_565
O9 Si3 Ca2 129.0(3) 2_556 2_565
Na1 Si3 Ca2 86.15(9) . 2_565
Ca1 Si3 Ca2 141.48(9) . 2_565
Ca2 Si3 Ca2 107.95(7) 1_565 2_565
Ca1 Si3 Ca2 56.81(5) 2_565 2_565

loop_
_geom_bond_atom_site_label_1
_geom_bond_atom_site_label_2
_geom_bond_distance
_geom_bond_site_symmetry_2
Ca1 O1 2.292(8) .
Ca1 O3 2.357(7) .
Ca1 O4 2.387(7) .
Ca1 O2 2.391(7) .
Ca1 O4 2.464(8) 2_566
Ca1 O5 2.490(8) 1_565
Ca1 Na1 3.294(5) .
Ca1 Si2 3.389(3) 2_556
Ca1 Ca2 3.431(2) .
Ca1 Si2 3.452(3) 1_565
Ca1 Si3 3.466(3) .
Ca2 O7 2.283(7) 2_656
Ca2 O3 2.311(7) .
Ca2 O2 2.361(7) 1_545
Ca2 O4 2.381(8) .
Ca2 O5 2.437(8) 2_556
Ca2 O5 2.473(8) .
Ca2 Na1 3.349(5) 1_545
Ca2 Si1 3.462(3) 2_556
Ca2 Si3 3.512(3) 1_545
Ca2 Si2 3.591(3) 1_565
Na1 O2 2.295(8) .
Na1 O8 2.323(9) 1_564
Na1 O1 2.470(10) .
Na1 O7 2.502(9) 2_666
Na1 O6 2.576(9) 1_564
Na1 O9 2.594(9) 1_564
Na1 O6 2.967(9) 2_666
Na1 O9 2.990(9) 2_656
Na1 Si1 3.091(5) 1_564
Na1 Si2 3.107(6) 1_564
O1 Si2 1.634(8) 2_656
O2 Si3 1.600(7) .
O2 Tb2 2.361(7) 1_565
O2 Ca2 2.361(7) 1_565
O3 Si3 1.593(7) 2_565
O4 Si2 1.576(8) 1_565
O4 Ca1 2.464(8) 2_566
O4 Tb1 2.464(8) 2_566
O5 Si1 1.602(8) .
O5 Tb2 2.437(8) 2_556
O5 Ca2 2.437(8) 2_556
O5 Ca1 2.490(8) 1_545
O5 Tb1 2.490(8) 1_545
O6 Si1 1.645(7) .
O6 Si3 1.654(7) 2_566
O6 Na1 2.576(9) 1_546
O6 Na1 2.967(9) 2_666
O7 Si1 1.606(7) .
O7 Tb2 2.283(7) 2_656
O7 Ca2 2.283(7) 2_656
O7 Na1 2.502(9) 2_666
O8 Si2 1.617(8) .
O8 Si1 1.637(7) .
O8 Na1 2.323(9) 1_546
O9 Si2 1.646(7) .
O9 Si3 1.667(7) 2_556
O9 Na1 2.594(9) 1_546
O9 Na1 2.990(9) 2_656
Si1 Na1 3.091(5) 1_546
Si1 Na1 3.336(6) 2_666
Si1 Ca2 3.462(3) 2_556
Si1 Ca1 3.523(3) 1_545
Si2 O4 1.576(8) 1_545
Si2 O1 1.634(8) 2_656
Si2 Na1 3.107(6) 1_546
Si2 Na1 3.360(6) 2_656
Si2 Ca1 3.389(3) 2_556
Si2 Tb1 3.389(3) 2_556
Si2 Ca1 3.452(3) 1_545
Si2 Ca2 3.591(3) 1_545
Si3 O3 1.593(7) 2_565
Si3 O6 1.654(7) 2_566
Si3 O9 1.667(7) 2_556
Si3 Ca2 3.512(3) 1_565
Si3 Ca1 3.602(3) 2_565
Si3 Ca2 3.610(3) 2_565
